data_4038736
loop_
_publ_author_name
'Molenda, Ricardo'
'Boldt, Sebastian'
'Villinger, Alexander'
'Ehlers, Peter'
'Langer, Peter'

_publ_section_title
;
 Synthesis of 2-Azapyrenes and Their Photophysical and Electrochemical
 Properties.
;
_journal_name_full 'The Journal of organic chemistry'
_journal_paper_doi 10.1021/acs.joc.0c01622
_journal_year 2020
_chemical_formula_moiety 'C28 H19 N'
_chemical_formula_sum 'C28 H19 N'
_chemical_formula_weight 369.44
_space_group_crystal_system orthorhombic
_space_group_IT_number 56
_space_group_name_Hall '-P 2ab 2ac'
_space_group_name_H-M_alt 'P c c n'
_atom_sites_solution_hydrogens geom
_audit_creation_method SHELXL-2014/7
_cell_angle_alpha 90
_cell_angle_beta 90
_cell_angle_gamma 90
_cell_formula_units_Z 16
_cell_length_a 31.461(5)
_cell_length_b 32.311(4)
_cell_length_c 7.4331(9)
_cell_measurement_reflns_used 9894
_cell_measurement_temperature 123(2)
_cell_measurement_theta_max 24.10
_cell_measurement_theta_min 3.09
_cell_volume 7556.0(18)
_computing_cell_refinement 'Bruker Apex V7.51A'
_computing_data_collection 'Bruker Apex V7.51A'
_computing_data_reduction 'Bruker SAINT'
_computing_molecular_graphics 'ORTEP-3v2.01 (Farrugia, 1997)'
_computing_publication_material 'SHELXL-2014/7 (Sheldrick, 2014)'
_computing_structure_refinement 'SHELXL-2014/7 (Sheldrick, 2014)'
_computing_structure_solution 'Bruker SHELXTL'
_diffrn_ambient_temperature 123(2)
_diffrn_measured_fraction_theta_full 0.998
_diffrn_measured_fraction_theta_max 0.998
_diffrn_measurement_device_type 'Bruker Apex Kappa-II-CCD-diffractometer'
_diffrn_measurement_method 'phi and omega scans'
_diffrn_radiation_type MoK\a
_diffrn_radiation_wavelength 0.71073
_diffrn_reflns_av_R_equivalents 0.0990
_diffrn_reflns_av_unetI/netI 0.0416
_diffrn_reflns_Laue_measured_fraction_full 0.998
_diffrn_reflns_Laue_measured_fraction_max 0.998
_diffrn_reflns_limit_h_max 41
_diffrn_reflns_limit_h_min -41
_diffrn_reflns_limit_k_max 42
_diffrn_reflns_limit_k_min -42
_diffrn_reflns_limit_l_max 9
_diffrn_reflns_limit_l_min -9
_diffrn_reflns_number 157367
_diffrn_reflns_point_group_measured_fraction_full 0.998
_diffrn_reflns_point_group_measured_fraction_max 0.998
_diffrn_reflns_theta_full 25.242
_diffrn_reflns_theta_max 27.999
_diffrn_reflns_theta_min 3.096
_diffrn_source 'sealed tube'
_exptl_absorpt_coefficient_mu 0.075
_exptl_absorpt_correction_T_max 0.7439
_exptl_absorpt_correction_T_min 0.7059
_exptl_absorpt_correction_type multi-scan
_exptl_absorpt_process_details '(SADABS; Sheldrick, 2004)'
_exptl_crystal_colour colourless
_exptl_crystal_density_diffrn 1.299
_exptl_crystal_description block
_exptl_crystal_F_000 3104
_exptl_crystal_size_max 0.290
_exptl_crystal_size_mid 0.080
_exptl_crystal_size_min 0.080
_refine_diff_density_max 0.288
_refine_diff_density_min -0.249
_refine_diff_density_rms 0.049
_refine_ls_extinction_method none
_refine_ls_goodness_of_fit_ref 1.020
_refine_ls_hydrogen_treatment constr
_refine_ls_matrix_type full
_refine_ls_number_parameters 526
_refine_ls_number_reflns 9091
_refine_ls_number_restraints 0
_refine_ls_restrained_S_all 1.020
_refine_ls_R_factor_all 0.0789
_refine_ls_R_factor_gt 0.0461
_refine_ls_shift/su_max 0.001
_refine_ls_shift/su_mean 0.000
_refine_ls_structure_factor_coef Fsqd
_refine_ls_weighting_details 'w=1/[\s^2^(Fo^2^)+(0.0470P)^2^+4.4463P] where P=(Fo^2^+2Fc^2^)/3'
_refine_ls_weighting_scheme calc
_refine_ls_wR_factor_gt 0.1033
_refine_ls_wR_factor_ref 0.1248
_reflns_Friedel_coverage 0.000
_reflns_number_gt 6423
_reflns_number_total 9091
_reflns_threshold_expression 'I > 2\s(I)'
_cod_data_source_file jo0c01622_si_002.cif
_cod_data_source_block is_rm_cyhme
_cod_original_cell_volume 7556.2(17)
_cod_database_code 4038736
_shelx_shelxl_version_number 2014/7
_shelx_space_group_comment
;
The symmetry employed for this shelxl refinement is uniquely defined
by the following loop, which should always be used as a source of
symmetry information in preference to the above space-group names.
They are only intended as comments.
;
_shelx_estimated_absorpt_t_min 0.979
_shelx_estimated_absorpt_t_max 0.994

loop_
_space_group_symop_operation_xyz
'x, y, z'
'-x+1/2, -y+1/2, z'
'-x, y+1/2, -z+1/2'
'x+1/2, -y, -z+1/2'
'-x, -y, -z'
'x-1/2, y-1/2, -z'
'x, -y-1/2, z-1/2'
'-x-1/2, y, z-1/2'

loop_
_atom_site_label
_atom_site_type_symbol
_atom_site_fract_x
_atom_site_fract_y
_atom_site_fract_z
_atom_site_U_iso_or_equiv
_atom_site_adp_type
_atom_site_occupancy
_atom_site_site_symmetry_order
_atom_site_calc_flag
_atom_site_refinement_flags_posn
_atom_site_refinement_flags_adp
_atom_site_refinement_flags_occupancy
_atom_site_disorder_assembly
_atom_site_disorder_group
N1 N 0.81491(5) 0.54942(5) 0.4947(2) 0.0294(3) Uani 1 1 d . . . . .
C1 C 0.82457(5) 0.51045(5) 0.5364(2) 0.0254(4) Uani 1 1 d . . . . .
H1 H 0.8538 0.5032 0.5416 0.030 Uiso 1 1 calc R U . . .
C2 C 0.79481(5) 0.47957(5) 0.5731(2) 0.0210(3) Uani 1 1 d . . . . .
C3 C 0.80620(5) 0.43815(5) 0.6152(2) 0.0219(3) Uani 1 1 d . . . . .
H3 H 0.8355 0.4309 0.6189 0.026 Uiso 1 1 calc R U . . .
C4 C 0.77659(5) 0.40849(5) 0.6504(2) 0.0200(3) Uani 1 1 d . . . . .
C5 C 0.73167(5) 0.41966(5) 0.6528(2) 0.0191(3) Uani 1 1 d . . . . .
C6 C 0.69985(5) 0.39235(5) 0.7087(2) 0.0207(3) Uani 1 1 d . . . . .
H6 H 0.7075 0.3652 0.7453 0.025 Uiso 1 1 calc R U . . .
C7 C 0.65733(5) 0.40380(5) 0.7122(2) 0.0213(3) Uani 1 1 d . . . . .
C8 C 0.64565(5) 0.44296(5) 0.6523(2) 0.0215(3) Uani 1 1 d . . . . .
H8 H 0.6163 0.4499 0.6465 0.026 Uiso 1 1 calc R U . . .
C9 C 0.67589(5) 0.47246(5) 0.6003(2) 0.0197(3) Uani 1 1 d . . . . .
C10 C 0.66516(5) 0.51458(5) 0.5450(2) 0.0214(3) Uani 1 1 d . . . . .
C11 C 0.69664(5) 0.54196(5) 0.5050(2) 0.0232(3) Uani 1 1 d . . . . .
H11 H 0.6892 0.5692 0.4687 0.028 Uiso 1 1 calc R U . . .
C12 C 0.74048(5) 0.53110(5) 0.5157(2) 0.0222(3) Uani 1 1 d . . . . .
C13 C 0.77363(5) 0.55896(5) 0.4836(2) 0.0267(4) Uani 1 1 d . . . . .
H13 H 0.7663 0.5865 0.4517 0.032 Uiso 1 1 calc R U . . .
C14 C 0.75138(5) 0.49026(5) 0.5636(2) 0.0197(3) Uani 1 1 d . . . . .
C15 C 0.71953(5) 0.46063(5) 0.6041(2) 0.0193(3) Uani 1 1 d . . . . .
C16 C 0.62434(5) 0.37402(5) 0.7817(3) 0.0290(4) Uani 1 1 d . . . . .
H16A H 0.6380 0.3536 0.8602 0.044 Uiso 0.65(2) 1 calc R U P A 1
H16B H 0.6108 0.3598 0.6801 0.044 Uiso 0.65(2) 1 calc R U P A 1
H16C H 0.6028 0.3893 0.8499 0.044 Uiso 0.65(2) 1 calc R U P A 1
H16D H 0.5966 0.3811 0.7306 0.044 Uiso 0.35(2) 1 calc R U P A 2
H16E H 0.6230 0.3758 0.9131 0.044 Uiso 0.35(2) 1 calc R U P A 2
H16F H 0.6320 0.3458 0.7464 0.044 Uiso 0.35(2) 1 calc R U P A 2
C17 C 0.79149(5) 0.36538(5) 0.6800(2) 0.0223(3) Uani 1 1 d . . . . .
C18 C 0.82686(5) 0.35863(6) 0.7899(2) 0.0285(4) Uani 1 1 d . . . . .
H18 H 0.8396 0.3813 0.8506 0.034 Uiso 1 1 calc R U . . .
C19 C 0.84361(6) 0.31938(6) 0.8116(3) 0.0374(5) Uani 1 1 d . . . . .
H19 H 0.8674 0.3153 0.8881 0.045 Uiso 1 1 calc R U . . .
C20 C 0.82582(6) 0.28620(6) 0.7226(3) 0.0425(5) Uani 1 1 d . . . . .
H20 H 0.8373 0.2592 0.7379 0.051 Uiso 1 1 calc R U . . .
C21 C 0.79112(6) 0.29239(6) 0.6106(3) 0.0374(5) Uani 1 1 d . . . . .
H21 H 0.7792 0.2697 0.5473 0.045 Uiso 1 1 calc R U . . .
C22 C 0.77382(5) 0.33154(5) 0.5905(2) 0.0268(4) Uani 1 1 d . . . . .
H22 H 0.7497 0.3354 0.5152 0.032 Uiso 1 1 calc R U . . .
C23 C 0.62040(5) 0.52898(5) 0.5249(2) 0.0223(3) Uani 1 1 d . . . . .
C24 C 0.58952(5) 0.52425(5) 0.6586(2) 0.0261(4) Uani 1 1 d . . . . .
H24 H 0.5965 0.5103 0.7671 0.031 Uiso 1 1 calc R U . . .
C25 C 0.54862(6) 0.53972(5) 0.6346(3) 0.0301(4) Uani 1 1 d . . . . .
H25 H 0.5279 0.5360 0.7261 0.036 Uiso 1 1 calc R U . . .
C26 C 0.53810(6) 0.56045(6) 0.4786(3) 0.0329(4) Uani 1 1 d . . . . .
H26 H 0.5101 0.5707 0.4617 0.039 Uiso 1 1 calc R U . . .
C27 C 0.56862(6) 0.56627(6) 0.3469(2) 0.0318(4) Uani 1 1 d . . . . .
H27 H 0.5617 0.5810 0.2404 0.038 Uiso 1 1 calc R U . . .
C28 C 0.60924(5) 0.55066(5) 0.3698(2) 0.0260(4) Uani 1 1 d . . . . .
H28 H 0.6299 0.5548 0.2782 0.031 Uiso 1 1 calc R U . . .
N2 N 0.55901(5) 0.30813(5) 0.5453(2) 0.0307(3) Uani 1 1 d . . . . .
C29 C 0.56756(5) 0.26764(5) 0.5498(2) 0.0280(4) Uani 1 1 d . . . . .
H29 H 0.5963 0.2593 0.5350 0.034 Uiso 1 1 calc R U . . .
C30 C 0.53713(5) 0.23672(5) 0.5747(2) 0.0229(3) Uani 1 1 d . . . . .
C31 C 0.54717(5) 0.19364(5) 0.5778(2) 0.0239(3) Uani 1 1 d . . . . .
H31 H 0.5758 0.1851 0.5617 0.029 Uiso 1 1 calc R U . . .
C32 C 0.51653(5) 0.16450(5) 0.6035(2) 0.0209(3) Uani 1 1 d . . . . .
C33 C 0.47258(5) 0.17675(5) 0.6299(2) 0.0193(3) Uani 1 1 d . . . . .
C34 C 0.44039(5) 0.14832(5) 0.6705(2) 0.0204(3) Uani 1 1 d . . . . .
H34 H 0.4471 0.1197 0.6762 0.024 Uiso 1 1 calc R U . . .
C35 C 0.39882(5) 0.16102(5) 0.7027(2) 0.0208(3) Uani 1 1 d . . . . .
C36 C 0.38858(5) 0.20277(5) 0.6880(2) 0.0202(3) Uani 1 1 d . . . . .
H36 H 0.3599 0.2111 0.7059 0.024 Uiso 1 1 calc R U . . .
C37 C 0.41906(5) 0.23286(5) 0.6478(2) 0.0188(3) Uani 1 1 d . . . . .
C38 C 0.40949(5) 0.27698(5) 0.6388(2) 0.0206(3) Uani 1 1 d . . . . .
C39 C 0.44171(5) 0.30446(5) 0.6137(2) 0.0225(3) Uani 1 1 d . . . . .
H39 H 0.4352 0.3332 0.6093 0.027 Uiso 1 1 calc R U . . .
C40 C 0.48484(5) 0.29181(5) 0.5936(2) 0.0217(3) Uani 1 1 d . . . . .
C41 C 0.51857(6) 0.31942(5) 0.5674(2) 0.0275(4) Uani 1 1 d . . . . .
H41 H 0.5122 0.3482 0.5651 0.033 Uiso 1 1 calc R U . . .
C42 C 0.49450(5) 0.24926(5) 0.5962(2) 0.0195(3) Uani 1 1 d . . . . .
C43 C 0.46172(5) 0.21944(5) 0.6228(2) 0.0181(3) Uani 1 1 d . . . . .
C44 C 0.36523(5) 0.13027(5) 0.7569(3) 0.0272(4) Uani 1 1 d . . . . .
H44A H 0.3381 0.1446 0.7732 0.041 Uiso 1 1 calc R U . . .
H44B H 0.3735 0.1169 0.8700 0.041 Uiso 1 1 calc R U . . .
H44C H 0.3623 0.1092 0.6627 0.041 Uiso 1 1 calc R U . . .
C45 C 0.52907(5) 0.12001(5) 0.6037(2) 0.0214(3) Uani 1 1 d . . . . .
C46 C 0.55630(5) 0.10404(5) 0.7343(2) 0.0254(4) Uani 1 1 d . . . . .
H46 H 0.5664 0.1214 0.8282 0.030 Uiso 1 1 calc R U . . .
C47 C 0.56877(5) 0.06280(6) 0.7279(2) 0.0295(4) Uani 1 1 d . . . . .
H47 H 0.5872 0.0521 0.8178 0.035 Uiso 1 1 calc R U . . .
C48 C 0.55455(5) 0.03720(5) 0.5914(2) 0.0280(4) Uani 1 1 d . . . . .
H48 H 0.5630 0.0090 0.5880 0.034 Uiso 1 1 calc R U . . .
C49 C 0.52791(5) 0.05299(5) 0.4595(3) 0.0284(4) Uani 1 1 d . . . . .
H49 H 0.5183 0.0357 0.3646 0.034 Uiso 1 1 calc R U . . .
C50 C 0.51533(5) 0.09407(5) 0.4661(2) 0.0248(4) Uani 1 1 d . . . . .
H50 H 0.4971 0.1047 0.3754 0.030 Uiso 1 1 calc R U . . .
C51 C 0.36538(5) 0.29323(5) 0.6556(2) 0.0233(3) Uani 1 1 d . . . . .
C52 C 0.33091(5) 0.27666(5) 0.5613(2) 0.0272(4) Uani 1 1 d . . . . .
H52 H 0.3349 0.2529 0.4882 0.033 Uiso 1 1 calc R U . . .
C53 C 0.29094(6) 0.29451(6) 0.5731(3) 0.0376(5) Uani 1 1 d . . . . .
H53 H 0.2679 0.2830 0.5073 0.045 Uiso 1 1 calc R U . . .
C54 C 0.28449(7) 0.32901(6) 0.6804(3) 0.0459(6) Uani 1 1 d . . . . .
H54 H 0.2570 0.3409 0.6898 0.055 Uiso 1 1 calc R U . . .
C55 C 0.31807(7) 0.34601(6) 0.7733(3) 0.0413(5) Uani 1 1 d . . . . .
H55 H 0.3138 0.3699 0.8456 0.050 Uiso 1 1 calc R U . . .
C56 C 0.35807(6) 0.32832(5) 0.7615(2) 0.0310(4) Uani 1 1 d . . . . .
H56 H 0.3810 0.3402 0.8267 0.037 Uiso 1 1 calc R U . . .

loop_
_atom_site_aniso_label
_atom_site_aniso_U_11
_atom_site_aniso_U_22
_atom_site_aniso_U_33
_atom_site_aniso_U_23
_atom_site_aniso_U_13
_atom_site_aniso_U_12
N1 0.0259(8) 0.0321(8) 0.0302(8) 0.0005(7) -0.0003(6) -0.0077(6)
C1 0.0186(8) 0.0319(9) 0.0256(8) -0.0037(7) 0.0010(6) -0.0054(7)
C2 0.0184(8) 0.0278(9) 0.0167(7) -0.0047(6) 0.0008(6) -0.0023(6)
C3 0.0144(7) 0.0319(9) 0.0195(7) -0.0047(7) 0.0003(6) 0.0002(6)
C4 0.0158(7) 0.0277(9) 0.0165(7) -0.0025(6) -0.0002(6) 0.0012(6)
C5 0.0172(7) 0.0241(8) 0.0161(7) -0.0033(6) -0.0006(6) -0.0003(6)
C6 0.0182(7) 0.0230(8) 0.0208(8) -0.0018(6) 0.0002(6) 0.0009(6)
C7 0.0182(8) 0.0238(8) 0.0218(8) -0.0039(6) 0.0000(6) -0.0023(6)
C8 0.0133(7) 0.0272(9) 0.0239(8) -0.0043(7) -0.0007(6) 0.0002(6)
C9 0.0174(7) 0.0233(8) 0.0183(7) -0.0037(6) -0.0015(6) -0.0003(6)
C10 0.0211(8) 0.0232(8) 0.0198(7) -0.0043(6) -0.0009(6) 0.0011(6)
C11 0.0240(8) 0.0235(8) 0.0221(8) -0.0019(7) -0.0018(7) 0.0006(7)
C12 0.0231(8) 0.0248(8) 0.0188(8) -0.0029(6) 0.0002(6) -0.0030(6)
C13 0.0282(9) 0.0262(9) 0.0258(9) 0.0004(7) -0.0025(7) -0.0058(7)
C14 0.0190(7) 0.0256(8) 0.0145(7) -0.0040(6) 0.0003(6) -0.0021(6)
C15 0.0178(7) 0.0249(8) 0.0151(7) -0.0043(6) 0.0002(6) -0.0018(6)
C16 0.0179(8) 0.0297(9) 0.0394(10) 0.0009(8) 0.0036(7) -0.0033(7)
C17 0.0166(7) 0.0288(9) 0.0215(8) 0.0028(7) 0.0045(6) 0.0009(6)
C18 0.0188(8) 0.0401(10) 0.0266(9) 0.0037(8) 0.0019(7) 0.0028(7)
C19 0.0223(9) 0.0466(12) 0.0432(11) 0.0149(9) 0.0020(8) 0.0088(8)
C20 0.0283(10) 0.0333(11) 0.0658(14) 0.0159(10) 0.0117(10) 0.0095(8)
C21 0.0273(9) 0.0277(10) 0.0572(13) 0.0007(9) 0.0118(9) -0.0027(8)
C22 0.0186(8) 0.0294(9) 0.0325(9) 0.0018(7) 0.0040(7) -0.0003(7)
C23 0.0210(8) 0.0202(8) 0.0258(8) -0.0056(6) -0.0001(6) 0.0014(6)
C24 0.0256(9) 0.0229(8) 0.0298(9) -0.0015(7) 0.0010(7) 0.0028(7)
C25 0.0245(9) 0.0241(9) 0.0416(10) -0.0042(8) 0.0080(8) 0.0017(7)
C26 0.0225(9) 0.0295(10) 0.0467(11) -0.0050(8) -0.0023(8) 0.0068(7)
C27 0.0302(9) 0.0318(10) 0.0333(10) -0.0002(8) -0.0051(8) 0.0078(8)
C28 0.0239(8) 0.0266(9) 0.0276(9) -0.0044(7) 0.0010(7) 0.0038(7)
N2 0.0295(8) 0.0280(8) 0.0347(8) 0.0040(7) -0.0018(7) -0.0101(6)
C29 0.0230(8) 0.0293(9) 0.0318(9) 0.0052(7) -0.0020(7) -0.0067(7)
C30 0.0207(8) 0.0256(8) 0.0224(8) 0.0025(7) -0.0031(6) -0.0044(6)
C31 0.0188(8) 0.0261(9) 0.0267(8) 0.0021(7) -0.0006(6) -0.0016(6)
C32 0.0198(8) 0.0218(8) 0.0209(8) 0.0005(6) -0.0029(6) -0.0007(6)
C33 0.0191(7) 0.0198(8) 0.0190(7) -0.0009(6) -0.0027(6) -0.0014(6)
C34 0.0217(8) 0.0166(7) 0.0229(8) 0.0011(6) -0.0015(6) -0.0004(6)
C35 0.0213(8) 0.0184(8) 0.0227(8) -0.0004(6) -0.0012(6) -0.0024(6)
C36 0.0180(7) 0.0206(8) 0.0219(8) -0.0001(6) 0.0006(6) 0.0004(6)
C37 0.0218(8) 0.0176(7) 0.0169(7) -0.0003(6) -0.0009(6) -0.0005(6)
C38 0.0259(8) 0.0177(8) 0.0182(7) 0.0001(6) -0.0016(6) 0.0003(6)
C39 0.0306(9) 0.0159(8) 0.0210(8) 0.0015(6) -0.0015(7) -0.0012(6)
C40 0.0271(8) 0.0185(8) 0.0196(8) 0.0019(6) -0.0031(6) -0.0049(6)
C41 0.0337(10) 0.0204(8) 0.0285(9) 0.0020(7) -0.0022(7) -0.0070(7)
C42 0.0231(8) 0.0203(7) 0.0153(7) 0.0015(6) -0.0029(6) -0.0043(6)
C43 0.0208(8) 0.0168(7) 0.0167(7) 0.0005(6) -0.0022(6) -0.0017(6)
C44 0.0225(8) 0.0190(8) 0.0400(10) 0.0028(7) 0.0042(7) -0.0037(7)
C45 0.0144(7) 0.0226(8) 0.0273(8) 0.0015(7) 0.0031(6) -0.0010(6)
C46 0.0203(8) 0.0279(9) 0.0280(9) -0.0015(7) -0.0009(7) 0.0004(7)
C47 0.0223(8) 0.0332(10) 0.0331(9) 0.0055(8) -0.0001(7) 0.0051(7)
C48 0.0210(8) 0.0224(8) 0.0407(10) 0.0026(7) 0.0069(7) 0.0037(7)
C49 0.0230(8) 0.0256(9) 0.0365(10) -0.0039(7) 0.0017(7) -0.0022(7)
C50 0.0200(8) 0.0249(9) 0.0295(9) 0.0003(7) -0.0019(7) 0.0002(6)
C51 0.0294(9) 0.0169(8) 0.0234(8) 0.0052(6) 0.0041(7) 0.0028(7)
C52 0.0257(9) 0.0230(8) 0.0330(9) 0.0068(7) 0.0028(7) 0.0011(7)
C53 0.0266(9) 0.0320(10) 0.0543(12) 0.0147(9) 0.0035(9) 0.0013(8)
C54 0.0356(11) 0.0356(11) 0.0667(15) 0.0179(11) 0.0205(10) 0.0129(9)
C55 0.0526(13) 0.0263(10) 0.0451(12) 0.0053(9) 0.0195(10) 0.0127(9)
C56 0.0441(11) 0.0224(9) 0.0266(9) 0.0026(7) 0.0055(8) 0.0038(8)

loop_
_atom_type_symbol
_atom_type_description
_atom_type_scat_dispersion_real
_atom_type_scat_dispersion_imag
_atom_type_scat_source
C C 0.0033 0.0016 'International Tables Vol C Tables 4.2.6.8 and 6.1.1.4'
H H 0.0000 0.0000 'International Tables Vol C Tables 4.2.6.8 and 6.1.1.4'
N N 0.0061 0.0033 'International Tables Vol C Tables 4.2.6.8 and 6.1.1.4'

loop_
_geom_angle_atom_site_label_1
_geom_angle_atom_site_label_2
_geom_angle_atom_site_label_3
_geom_angle
_geom_angle_site_symmetry_1
_geom_angle_site_symmetry_3
_geom_angle_publ_flag
C1 N1 C13 116.99(15) . . ?
N1 C1 C2 124.64(15) . . ?
N1 C1 H1 117.7 . . ?
C2 C1 H1 117.7 . . ?
C1 C2 C14 117.71(15) . . ?
C1 C2 C3 123.20(15) . . ?
C14 C2 C3 119.08(14) . . ?
C4 C3 C2 122.19(14) . . ?
C4 C3 H3 118.9 . . ?
C2 C3 H3 118.9 . . ?
C3 C4 C5 119.41(15) . . ?
C3 C4 C17 118.18(14) . . ?
C5 C4 C17 122.40(14) . . ?
C6 C5 C15 118.04(14) . . ?
C6 C5 C4 122.77(15) . . ?
C15 C5 C4 119.12(14) . . ?
C7 C6 C5 121.85(15) . . ?
C7 C6 H6 119.1 . . ?
C5 C6 H6 119.1 . . ?
C6 C7 C8 119.41(15) . . ?
C6 C7 C16 120.02(15) . . ?
C8 C7 C16 120.57(14) . . ?
C7 C8 C9 121.85(14) . . ?
C7 C8 H8 119.1 . . ?
C9 C8 H8 119.1 . . ?
C8 C9 C15 117.79(14) . . ?
C8 C9 C10 123.66(14) . . ?
C15 C9 C10 118.54(14) . . ?
C11 C10 C9 119.92(14) . . ?
C11 C10 C23 117.57(15) . . ?
C9 C10 C23 122.49(14) . . ?
C10 C11 C12 122.15(15) . . ?
C10 C11 H11 118.9 . . ?
C12 C11 H11 118.9 . . ?
C13 C12 C14 117.68(15) . . ?
C13 C12 C11 123.63(16) . . ?
C14 C12 C11 118.68(14) . . ?
N1 C13 C12 124.44(16) . . ?
N1 C13 H13 117.8 . . ?
C12 C13 H13 117.8 . . ?
C12 C14 C2 118.52(14) . . ?
C12 C14 C15 120.93(14) . . ?
C2 C14 C15 120.55(15) . . ?
C14 C15 C5 119.46(14) . . ?
C14 C15 C9 119.69(14) . . ?
C5 C15 C9 120.83(14) . . ?
C7 C16 H16A 109.5 . . ?
C7 C16 H16B 109.5 . . ?
H16A C16 H16B 109.5 . . ?
C7 C16 H16C 109.5 . . ?
H16A C16 H16C 109.5 . . ?
H16B C16 H16C 109.5 . . ?
C7 C16 H16D 109.5 . . ?
C7 C16 H16E 109.5 . . ?
H16D C16 H16E 109.5 . . ?
C7 C16 H16F 109.5 . . ?
H16D C16 H16F 109.5 . . ?
H16E C16 H16F 109.5 . . ?
C22 C17 C18 118.26(16) . . ?
C22 C17 C4 122.57(15) . . ?
C18 C17 C4 118.95(15) . . ?
C19 C18 C17 120.98(18) . . ?
C19 C18 H18 119.5 . . ?
C17 C18 H18 119.5 . . ?
C20 C19 C18 120.17(18) . . ?
C20 C19 H19 119.9 . . ?
C18 C19 H19 119.9 . . ?
C19 C20 C21 119.69(18) . . ?
C19 C20 H20 120.2 . . ?
C21 C20 H20 120.2 . . ?
C22 C21 C20 120.37(19) . . ?
C22 C21 H21 119.8 . . ?
C20 C21 H21 119.8 . . ?
C21 C22 C17 120.52(17) . . ?
C21 C22 H22 119.7 . . ?
C17 C22 H22 119.7 . . ?
C28 C23 C24 117.90(15) . . ?
C28 C23 C10 118.51(15) . . ?
C24 C23 C10 123.46(15) . . ?
C25 C24 C23 120.81(16) . . ?
C25 C24 H24 119.6 . . ?
C23 C24 H24 119.6 . . ?
C26 C25 C24 120.24(17) . . ?
C26 C25 H25 119.9 . . ?
C24 C25 H25 119.9 . . ?
C25 C26 C27 119.62(16) . . ?
C25 C26 H26 120.2 . . ?
C27 C26 H26 120.2 . . ?
C26 C27 C28 120.26(17) . . ?
C26 C27 H27 119.9 . . ?
C28 C27 H27 119.9 . . ?
C27 C28 C23 121.14(16) . . ?
C27 C28 H28 119.4 . . ?
C23 C28 H28 119.4 . . ?
C41 N2 C29 117.19(15) . . ?
N2 C29 C30 124.46(16) . . ?
N2 C29 H29 117.8 . . ?
C30 C29 H29 117.8 . . ?
C29 C30 C42 117.49(15) . . ?
C29 C30 C31 123.24(15) . . ?
C42 C30 C31 119.27(14) . . ?
C32 C31 C30 121.34(15) . . ?
C32 C31 H31 119.3 . . ?
C30 C31 H31 119.3 . . ?
C31 C32 C33 120.33(15) . . ?
C31 C32 C45 118.68(14) . . ?
C33 C32 C45 120.98(14) . . ?
C34 C33 C43 118.07(14) . . ?
C34 C33 C32 122.64(14) . . ?
C43 C33 C32 119.22(14) . . ?
C35 C34 C33 121.56(15) . . ?
C35 C34 H34 119.2 . . ?
C33 C34 H34 119.2 . . ?
C36 C35 C34 119.34(14) . . ?
C36 C35 C44 119.91(14) . . ?
C34 C35 C44 120.73(14) . . ?
C35 C36 C37 122.17(14) . . ?
C35 C36 H36 118.9 . . ?
C37 C36 H36 118.9 . . ?
C36 C37 C43 117.59(14) . . ?
C36 C37 C38 123.22(14) . . ?
C43 C37 C38 119.12(14) . . ?
C39 C38 C37 119.35(15) . . ?
C39 C38 C51 118.41(14) . . ?
C37 C38 C51 122.23(14) . . ?
C38 C39 C40 122.47(15) . . ?
C38 C39 H39 118.8 . . ?
C40 C39 H39 118.8 . . ?
C41 C40 C42 117.43(15) . . ?
C41 C40 C39 123.61(15) . . ?
C42 C40 C39 118.94(14) . . ?
N2 C41 C40 124.47(16) . . ?
N2 C41 H41 117.8 . . ?
C40 C41 H41 117.8 . . ?
C40 C42 C30 118.96(14) . . ?
C40 C42 C43 120.40(14) . . ?
C30 C42 C43 120.63(15) . . ?
C33 C43 C37 121.15(14) . . ?
C33 C43 C42 119.16(14) . . ?
C37 C43 C42 119.65(14) . . ?
C35 C44 H44A 109.5 . . ?
C35 C44 H44B 109.5 . . ?
H44A C44 H44B 109.5 . . ?
C35 C44 H44C 109.5 . . ?
H44A C44 H44C 109.5 . . ?
H44B C44 H44C 109.5 . . ?
C50 C45 C46 118.67(15) . . ?
C50 C45 C32 119.88(14) . . ?
C46 C45 C32 121.36(15) . . ?
C47 C46 C45 120.30(16) . . ?
C47 C46 H46 119.9 . . ?
C45 C46 H46 119.9 . . ?
C48 C47 C46 120.49(16) . . ?
C48 C47 H47 119.8 . . ?
C46 C47 H47 119.8 . . ?
C47 C48 C49 119.59(16) . . ?
C47 C48 H48 120.2 . . ?
C49 C48 H48 120.2 . . ?
C50 C49 C48 119.97(17) . . ?
C50 C49 H49 120.0 . . ?
C48 C49 H49 120.0 . . ?
C49 C50 C45 120.97(16) . . ?
C49 C50 H50 119.5 . . ?
C45 C50 H50 119.5 . . ?
C52 C51 C56 117.70(16) . . ?
C52 C51 C38 123.08(15) . . ?
C56 C51 C38 119.09(16) . . ?
C53 C52 C51 120.85(17) . . ?
C53 C52 H52 119.6 . . ?
C51 C52 H52 119.6 . . ?
C54 C53 C52 120.3(2) . . ?
C54 C53 H53 119.9 . . ?
C52 C53 H53 119.9 . . ?
C55 C54 C53 119.83(18) . . ?
C55 C54 H54 120.1 . . ?
C53 C54 H54 120.1 . . ?
C54 C55 C56 120.05(19) . . ?
C54 C55 H55 120.0 . . ?
C56 C55 H55 120.0 . . ?
C55 C56 C51 121.30(19) . . ?
C55 C56 H56 119.3 . . ?
C51 C56 H56 119.3 . . ?

loop_
_geom_bond_atom_site_label_1
_geom_bond_atom_site_label_2
_geom_bond_distance
_geom_bond_site_symmetry_2
_geom_bond_publ_flag
N1 C1 1.332(2) . ?
N1 C13 1.338(2) . ?
C1 C2 1.395(2) . ?
C1 H1 0.9500 . ?
C2 C14 1.411(2) . ?
C2 C3 1.420(2) . ?
C3 C4 1.362(2) . ?
C3 H3 0.9500 . ?
C4 C5 1.459(2) . ?
C4 C17 1.486(2) . ?
C5 C6 1.398(2) . ?
C5 C15 1.424(2) . ?
C6 C7 1.388(2) . ?
C6 H6 0.9500 . ?
C7 C8 1.391(2) . ?
C7 C16 1.507(2) . ?
C8 C9 1.401(2) . ?
C8 H8 0.9500 . ?
C9 C15 1.426(2) . ?
C9 C10 1.461(2) . ?
C10 C11 1.361(2) . ?
C10 C23 1.491(2) . ?
C11 C12 1.425(2) . ?
C11 H11 0.9500 . ?
C12 C13 1.398(2) . ?
C12 C14 1.409(2) . ?
C13 H13 0.9500 . ?
C14 C15 1.418(2) . ?
C16 H16A 0.9800 . ?
C16 H16B 0.9800 . ?
C16 H16C 0.9800 . ?
C16 H16D 0.9800 . ?
C16 H16E 0.9800 . ?
C16 H16F 0.9800 . ?
C17 C22 1.395(2) . ?
C17 C18 1.398(2) . ?
C18 C19 1.383(3) . ?
C18 H18 0.9500 . ?
C19 C20 1.378(3) . ?
C19 H19 0.9500 . ?
C20 C21 1.388(3) . ?
C20 H20 0.9500 . ?
C21 C22 1.385(3) . ?
C21 H21 0.9500 . ?
C22 H22 0.9500 . ?
C23 C28 1.394(2) . ?
C23 C24 1.398(2) . ?
C24 C25 1.392(2) . ?
C24 H24 0.9500 . ?
C25 C26 1.380(3) . ?
C25 H25 0.9500 . ?
C26 C27 1.384(3) . ?
C26 H26 0.9500 . ?
C27 C28 1.384(2) . ?
C27 H27 0.9500 . ?
C28 H28 0.9500 . ?
N2 C41 1.334(2) . ?
N2 C29 1.336(2) . ?
C29 C30 1.396(2) . ?
C29 H29 0.9500 . ?
C30 C42 1.410(2) . ?
C30 C31 1.427(2) . ?
C31 C32 1.361(2) . ?
C31 H31 0.9500 . ?
C32 C33 1.452(2) . ?
C32 C45 1.491(2) . ?
C33 C34 1.400(2) . ?
C33 C43 1.422(2) . ?
C34 C35 1.391(2) . ?
C34 H34 0.9500 . ?
C35 C36 1.391(2) . ?
C35 C44 1.505(2) . ?
C36 C37 1.398(2) . ?
C36 H36 0.9500 . ?
C37 C43 1.423(2) . ?
C37 C38 1.459(2) . ?
C38 C39 1.360(2) . ?
C38 C51 1.489(2) . ?
C39 C40 1.425(2) . ?
C39 H39 0.9500 . ?
C40 C41 1.400(2) . ?
C40 C42 1.408(2) . ?
C41 H41 0.9500 . ?
C42 C43 1.425(2) . ?
C44 H44A 0.9800 . ?
C44 H44B 0.9800 . ?
C44 H44C 0.9800 . ?
C45 C50 1.391(2) . ?
C45 C46 1.394(2) . ?
C46 C47 1.390(2) . ?
C46 H46 0.9500 . ?
C47 C48 1.383(3) . ?
C47 H47 0.9500 . ?
C48 C49 1.387(2) . ?
C48 H48 0.9500 . ?
C49 C50 1.386(2) . ?
C49 H49 0.9500 . ?
C50 H50 0.9500 . ?
C51 C52 1.398(2) . ?
C51 C56 1.399(2) . ?
C52 C53 1.386(2) . ?
C52 H52 0.9500 . ?
C53 C54 1.386(3) . ?
C53 H53 0.9500 . ?
C54 C55 1.377(3) . ?
C54 H54 0.9500 . ?
C55 C56 1.385(3) . ?
C55 H55 0.9500 . ?
C56 H56 0.9500 . ?

loop_
_geom_torsion_atom_site_label_1
_geom_torsion_atom_site_label_2
_geom_torsion_atom_site_label_3
_geom_torsion_atom_site_label_4
_geom_torsion
_geom_torsion_site_symmetry_1
_geom_torsion_site_symmetry_2
_geom_torsion_site_symmetry_3
_geom_torsion_site_symmetry_4
_geom_torsion_publ_flag
C13 N1 C1 C2 -1.6(3) . . . . ?
N1 C1 C2 C14 0.6(2) . . . . ?
N1 C1 C2 C3 179.25(16) . . . . ?
C1 C2 C3 C4 -179.95(15) . . . . ?
C14 C2 C3 C4 -1.3(2) . . . . ?
C2 C3 C4 C5 -2.7(2) . . . . ?
C2 C3 C4 C17 175.64(14) . . . . ?
C3 C4 C5 C6 -172.10(15) . . . . ?
C17 C4 C5 C6 9.7(2) . . . . ?
C3 C4 C5 C15 5.0(2) . . . . ?
C17 C4 C5 C15 -173.26(14) . . . . ?
C15 C5 C6 C7 2.0(2) . . . . ?
C4 C5 C6 C7 179.13(15) . . . . ?
C5 C6 C7 C8 2.5(2) . . . . ?
C5 C6 C7 C16 -177.15(15) . . . . ?
C6 C7 C8 C9 -4.7(2) . . . . ?
C16 C7 C8 C9 174.91(15) . . . . ?
C7 C8 C9 C15 2.3(2) . . . . ?
C7 C8 C9 C10 -176.89(15) . . . . ?
C8 C9 C10 C11 176.76(15) . . . . ?
C15 C9 C10 C11 -2.4(2) . . . . ?
C8 C9 C10 C23 -5.0(2) . . . . ?
C15 C9 C10 C23 175.82(14) . . . . ?
C9 C10 C11 C12 -0.3(2) . . . . ?
C23 C10 C11 C12 -178.59(14) . . . . ?
C10 C11 C12 C13 -176.96(16) . . . . ?
C10 C11 C12 C14 2.1(2) . . . . ?
C1 N1 C13 C12 1.2(3) . . . . ?
C14 C12 C13 N1 0.2(3) . . . . ?
C11 C12 C13 N1 179.33(16) . . . . ?
C13 C12 C14 C2 -1.2(2) . . . . ?
C11 C12 C14 C2 179.63(14) . . . . ?
C13 C12 C14 C15 177.87(14) . . . . ?
C11 C12 C14 C15 -1.3(2) . . . . ?
C1 C2 C14 C12 0.8(2) . . . . ?
C3 C2 C14 C12 -177.86(14) . . . . ?
C1 C2 C14 C15 -178.25(14) . . . . ?
C3 C2 C14 C15 3.1(2) . . . . ?
C12 C14 C15 C5 -179.75(14) . . . . ?
C2 C14 C15 C5 -0.7(2) . . . . ?
C12 C14 C15 C9 -1.4(2) . . . . ?
C2 C14 C15 C9 177.67(14) . . . . ?
C6 C5 C15 C14 173.93(14) . . . . ?
C4 C5 C15 C14 -3.3(2) . . . . ?
C6 C5 C15 C9 -4.4(2) . . . . ?
C4 C5 C15 C9 178.36(14) . . . . ?
C8 C9 C15 C14 -176.01(14) . . . . ?
C10 C9 C15 C14 3.2(2) . . . . ?
C8 C9 C15 C5 2.3(2) . . . . ?
C10 C9 C15 C5 -178.46(13) . . . . ?
C3 C4 C17 C22 -130.07(17) . . . . ?
C5 C4 C17 C22 48.2(2) . . . . ?
C3 C4 C17 C18 44.4(2) . . . . ?
C5 C4 C17 C18 -137.34(16) . . . . ?
C22 C17 C18 C19 -0.9(2) . . . . ?
C4 C17 C18 C19 -175.59(16) . . . . ?
C17 C18 C19 C20 0.8(3) . . . . ?
C18 C19 C20 C21 0.2(3) . . . . ?
C19 C20 C21 C22 -1.2(3) . . . . ?
C20 C21 C22 C17 1.1(3) . . . . ?
C18 C17 C22 C21 -0.1(2) . . . . ?
C4 C17 C22 C21 174.40(16) . . . . ?
C11 C10 C23 C28 45.6(2) . . . . ?
C9 C10 C23 C28 -132.69(16) . . . . ?
C11 C10 C23 C24 -130.16(17) . . . . ?
C9 C10 C23 C24 51.6(2) . . . . ?
C28 C23 C24 C25 1.8(2) . . . . ?
C10 C23 C24 C25 177.59(15) . . . . ?
C23 C24 C25 C26 -0.7(3) . . . . ?
C24 C25 C26 C27 -0.9(3) . . . . ?
C25 C26 C27 C28 1.3(3) . . . . ?
C26 C27 C28 C23 -0.2(3) . . . . ?
C24 C23 C28 C27 -1.4(2) . . . . ?
C10 C23 C28 C27 -177.34(16) . . . . ?
C41 N2 C29 C30 0.4(3) . . . . ?
N2 C29 C30 C42 0.1(3) . . . . ?
N2 C29 C30 C31 179.62(16) . . . . ?
C29 C30 C31 C32 179.62(16) . . . . ?
C42 C30 C31 C32 -0.9(2) . . . . ?
C30 C31 C32 C33 -0.5(2) . . . . ?
C30 C31 C32 C45 179.44(15) . . . . ?
C31 C32 C33 C34 -174.99(15) . . . . ?
C45 C32 C33 C34 5.1(2) . . . . ?
C31 C32 C33 C43 2.0(2) . . . . ?
C45 C32 C33 C43 -177.91(14) . . . . ?
C43 C33 C34 C35 0.2(2) . . . . ?
C32 C33 C34 C35 177.23(15) . . . . ?
C33 C34 C35 C36 2.3(2) . . . . ?
C33 C34 C35 C44 -176.36(15) . . . . ?
C34 C35 C36 C37 -2.2(2) . . . . ?
C44 C35 C36 C37 176.45(15) . . . . ?
C35 C36 C37 C43 -0.4(2) . . . . ?
C35 C36 C37 C38 -177.43(15) . . . . ?
C36 C37 C38 C39 174.52(15) . . . . ?
C43 C37 C38 C39 -2.5(2) . . . . ?
C36 C37 C38 C51 -5.7(2) . . . . ?
C43 C37 C38 C51 177.28(14) . . . . ?
C37 C38 C39 C40 0.7(2) . . . . ?
C51 C38 C39 C40 -179.10(15) . . . . ?
C38 C39 C40 C41 179.92(16) . . . . ?
C38 C39 C40 C42 1.3(2) . . . . ?
C29 N2 C41 C40 -0.4(3) . . . . ?
C42 C40 C41 N2 -0.2(3) . . . . ?
C39 C40 C41 N2 -178.81(16) . . . . ?
C41 C40 C42 C30 0.7(2) . . . . ?
C39 C40 C42 C30 179.42(14) . . . . ?
C41 C40 C42 C43 179.83(14) . . . . ?
C39 C40 C42 C43 -1.5(2) . . . . ?
C29 C30 C42 C40 -0.7(2) . . . . ?
C31 C30 C42 C40 179.77(14) . . . . ?
C29 C30 C42 C43 -179.80(15) . . . . ?
C31 C30 C42 C43 0.7(2) . . . . ?
C34 C33 C43 C37 -2.9(2) . . . . ?
C32 C33 C43 C37 179.97(14) . . . . ?
C34 C33 C43 C42 174.96(14) . . . . ?
C32 C33 C43 C42 -2.2(2) . . . . ?
C36 C37 C43 C33 3.0(2) . . . . ?
C38 C37 C43 C33 -179.85(14) . . . . ?
C36 C37 C43 C42 -174.87(14) . . . . ?
C38 C37 C43 C42 2.3(2) . . . . ?
C40 C42 C43 C33 -178.23(14) . . . . ?
C30 C42 C43 C33 0.9(2) . . . . ?
C40 C42 C43 C37 -0.3(2) . . . . ?
C30 C42 C43 C37 178.75(14) . . . . ?
C31 C32 C45 C50 -112.78(18) . . . . ?
C33 C32 C45 C50 67.1(2) . . . . ?
C31 C32 C45 C46 63.8(2) . . . . ?
C33 C32 C45 C46 -116.33(17) . . . . ?
C50 C45 C46 C47 -1.0(2) . . . . ?
C32 C45 C46 C47 -177.62(15) . . . . ?
C45 C46 C47 C48 0.4(3) . . . . ?
C46 C47 C48 C49 0.5(3) . . . . ?
C47 C48 C49 C50 -0.7(3) . . . . ?
C48 C49 C50 C45 0.1(3) . . . . ?
C46 C45 C50 C49 0.8(2) . . . . ?
C32 C45 C50 C49 177.45(15) . . . . ?
C39 C38 C51 C52 132.66(17) . . . . ?
C37 C38 C51 C52 -47.1(2) . . . . ?
C39 C38 C51 C56 -43.2(2) . . . . ?
C37 C38 C51 C56 137.02(16) . . . . ?
C56 C51 C52 C53 -0.1(2) . . . . ?
C38 C51 C52 C53 -175.98(16) . . . . ?
C51 C52 C53 C54 -0.6(3) . . . . ?
C52 C53 C54 C55 1.0(3) . . . . ?
C53 C54 C55 C56 -0.9(3) . . . . ?
C54 C55 C56 C51 0.3(3) . . . . ?
C52 C51 C56 C55 0.2(2) . . . . ?
C38 C51 C56 C55 176.31(16) . . . . ?
